data_4100965
_journal_name_full 'Journal of the American Chemical Society'
_journal_year 2005
_chemical_formula_moiety 'C47 H56 N4 O4'
_chemical_formula_sum 'C47 H56 N4 O4'
_chemical_formula_weight 740.96
_space_group_IT_number 14
_symmetry_cell_setting monoclinic
_symmetry_space_group_name_Hall '-P 2ybc'
_symmetry_space_group_name_H-M 'P 1 21/c 1'
_cell_angle_alpha 90.00
_cell_angle_beta 118.090(4)
_cell_angle_gamma 90.00
_cell_formula_units_Z 4
_cell_length_a 14.1133(10)
_cell_length_b 24.338(2)
_cell_length_c 13.7730(6)
_cell_measurement_temperature 150(1)
_cell_volume 4173.6(5)
_diffrn_ambient_temperature 150(1)
_exptl_crystal_density_diffrn 1.179
_cod_depositor_comments
;
The following automatic conversions were performed:
'_symmetry_cell_setting' value 'Monoclinic' changed to 'monoclinic'
according to '/home/saulius/struct/CIF-dictionaries/cif_core.dic'
dictionary named 'cif_core.dic' version 2.4.1 from 2010-06-29.

Automatic conversion script
Id: cif_fix_enum 1527 2010-12-29 10:47:43Z saulius 
;
_cod_original_sg_symbol_H-M 'P 21/c'
_cod_database_code 4100965

loop_
_symmetry_equiv_pos_as_xyz
'x, y, z'
'-x, y+1/2, -z+1/2'
'-x, -y, -z'
'x, -y-1/2, z-1/2'

loop_
_atom_site_label
_atom_site_type_symbol
_atom_site_fract_x
_atom_site_fract_y
_atom_site_fract_z
_atom_site_U_iso_or_equiv
_atom_site_adp_type
_atom_site_occupancy
_atom_site_symmetry_multiplicity
_atom_site_calc_flag
_atom_site_refinement_flags
_atom_site_disorder_assembly
_atom_site_disorder_group
O1 O 0.3679(2) 0.55437(15) 0.6595(3) 0.0577(10) Uani 1 1 d . . .
H1 H 0.4264 0.5490 0.6589 0.087 Uiso 1 1 calc R . .
O2 O 0.6193(3) 0.37051(15) 0.7426(3) 0.0599(10) Uani 1 1 d . . .
H2 H 0.6427 0.4012 0.7357 0.090 Uiso 1 1 calc R . .
O3 O 0.8503(6) 0.7497(3) 0.5133(5) 0.152(3) Uani 1 1 d . . .
O4 O 0.8353(4) 0.6961(3) 0.3852(5) 0.1162(19) Uani 1 1 d . . .
N1 N 0.6407(3) 0.47632(17) 0.7469(3) 0.0491(11) Uani 1 1 d . . .
N2 N 0.5145(3) 0.56350(18) 0.6007(4) 0.0498(11) Uani 1 1 d . . .
N3 N 0.8600(3) 0.5884(2) 0.8976(4) 0.0575(12) Uani 1 1 d . . .
N4 N 0.8235(4) 0.7067(3) 0.4655(5) 0.0887(18) Uani 1 1 d . . .
C1 C 0.6879(3) 0.5275(2) 0.7329(4) 0.0473(13) Uani 1 1 d . . .
H1A H 0.6845 0.5562 0.7830 0.057 Uiso 1 1 calc R . .
C2 C 0.8036(4) 0.5172(2) 0.7622(4) 0.0487(13) Uani 1 1 d . . .
C3 C 0.8315(4) 0.4775(2) 0.7081(5) 0.0565(14) Uani 1 1 d . . .
H3A H 0.7763 0.4569 0.6508 0.068 Uiso 1 1 calc R . .
C4 C 0.9382(4) 0.4670(2) 0.7352(5) 0.0620(15) Uani 1 1 d . . .
H4A H 0.9548 0.4401 0.6956 0.074 Uiso 1 1 calc R . .
C5 C 1.0180(4) 0.4952(3) 0.8178(5) 0.0622(16) Uani 1 1 d . . .
H5A H 1.0905 0.4869 0.8370 0.075 Uiso 1 1 calc R . .
C6 C 0.9966(4) 0.5362(2) 0.8754(4) 0.0539(14) Uani 1 1 d . . .
C7 C 1.0775(4) 0.5669(3) 0.9598(5) 0.0721(18) Uani 1 1 d . . .
H7A H 1.1510 0.5599 0.9816 0.087 Uiso 1 1 calc R . .
C8 C 1.0488(4) 0.6068(3) 1.0098(5) 0.0735(18) Uani 1 1 d . . .
H8A H 1.1022 0.6280 1.0674 0.088 Uiso 1 1 calc R . .
C9 C 0.9402(4) 0.6163(3) 0.9757(5) 0.0671(17) Uani 1 1 d . . .
H9A H 0.9225 0.6449 1.0113 0.080 Uiso 1 1 calc R . .
C10 C 0.8863(4) 0.5482(2) 0.8462(4) 0.0536(14) Uani 1 1 d . . .
C11 C 0.6203(4) 0.5465(2) 0.6113(4) 0.0517(14) Uani 1 1 d . . .
H11A H 0.6072 0.5133 0.5639 0.062 Uiso 1 1 calc R . .
C12 C 0.6752(4) 0.5887(2) 0.5739(4) 0.0506(14) Uani 1 1 d . . .
C13 C 0.7183(4) 0.6366(2) 0.6353(5) 0.0562(15) Uani 1 1 d . . .
H13A H 0.7143 0.6426 0.7014 0.067 Uiso 1 1 calc R . .
C14 C 0.7670(4) 0.6753(3) 0.5991(5) 0.0661(17) Uani 1 1 d . . .
H14A H 0.7954 0.7083 0.6393 0.079 Uiso 1 1 calc R . .
C15 C 0.7734(4) 0.6654(2) 0.5059(5) 0.0582(15) Uani 1 1 d . . .
C16 C 0.7334(4) 0.6181(3) 0.4430(5) 0.0654(17) Uani 1 1 d . . .
H16A H 0.7396 0.6122 0.3780 0.079 Uiso 1 1 calc R . .
C17 C 0.6837(4) 0.5797(2) 0.4795(5) 0.0566(15) Uani 1 1 d . . .
H17A H 0.6554 0.5469 0.4386 0.068 Uiso 1 1 calc R . .
C18 C 0.5797(4) 0.4784(2) 0.7907(4) 0.0520(14) Uani 1 1 d . . .
H18A H 0.5666 0.5132 0.8133 0.062 Uiso 1 1 calc R . .
C19 C 0.5291(4) 0.4308(3) 0.8081(4) 0.0566(15) Uani 1 1 d . . .
C20 C 0.4569(4) 0.4387(3) 0.8519(5) 0.0665(17) Uani 1 1 d . . .
H20A H 0.4419 0.4749 0.8665 0.080 Uiso 1 1 calc R . .
C21 C 0.4078(4) 0.3944(3) 0.8737(5) 0.0666(17) Uani 1 1 d . . .
C22 C 0.4298(4) 0.3428(3) 0.8463(5) 0.0677(18) Uani 1 1 d . . .
H22A H 0.3954 0.3123 0.8594 0.081 Uiso 1 1 calc R . .
C23 C 0.4979(4) 0.3317(3) 0.8013(5) 0.0611(16) Uani 1 1 d . . .
C24 C 0.5492(4) 0.3777(3) 0.7833(4) 0.0556(15) Uani 1 1 d . . .
C25 C 0.3312(5) 0.4015(3) 0.9242(5) 0.0748(19) Uani 1 1 d . . .
C26 C 0.3812(7) 0.3740(4) 1.0340(7) 0.129(3) Uani 1 1 d . . .
H26A H 0.3922 0.3349 1.0249 0.194 Uiso 1 1 calc R . .
H26B H 0.3336 0.3776 1.0674 0.194 Uiso 1 1 calc R . .
H26C H 0.4505 0.3912 1.0818 0.194 Uiso 1 1 calc R . .
C27 C 0.2195(5) 0.3807(3) 0.8433(7) 0.109(3) Uani 1 1 d . . .
H27A H 0.2236 0.3417 0.8276 0.163 Uiso 1 1 calc R . .
H27B H 0.1919 0.4018 0.7748 0.163 Uiso 1 1 calc R . .
H27C H 0.1711 0.3851 0.8756 0.163 Uiso 1 1 calc R . .
C28 C 0.3161(5) 0.4622(3) 0.9431(5) 0.086(2) Uani 1 1 d . . .
H28A H 0.3854 0.4781 0.9952 0.129 Uiso 1 1 calc R . .
H28B H 0.2657 0.4653 0.9733 0.129 Uiso 1 1 calc R . .
H28C H 0.2873 0.4820 0.8731 0.129 Uiso 1 1 calc R . .
C29 C 0.5217(4) 0.2741(3) 0.7773(5) 0.0723(18) Uani 1 1 d . . .
C30 C 0.4523(5) 0.2305(3) 0.7982(6) 0.087(2) Uani 1 1 d . . .
H30A H 0.4649 0.2334 0.8743 0.131 Uiso 1 1 calc R . .
H30B H 0.4722 0.1936 0.7856 0.131 Uiso 1 1 calc R . .
H30C H 0.3761 0.2370 0.7477 0.131 Uiso 1 1 calc R . .
C31 C 0.6408(4) 0.2598(3) 0.8532(6) 0.090(2) Uani 1 1 d . . .
H31A H 0.6566 0.2634 0.9302 0.136 Uiso 1 1 calc R . .
H31B H 0.6866 0.2850 0.8383 0.136 Uiso 1 1 calc R . .
H31C H 0.6547 0.2220 0.8390 0.136 Uiso 1 1 calc R . .
C32 C 0.4993(5) 0.2679(3) 0.6560(5) 0.0769(19) Uani 1 1 d . . .
H32A H 0.5418 0.2950 0.6406 0.115 Uiso 1 1 calc R . .
H32B H 0.4228 0.2740 0.6065 0.115 Uiso 1 1 calc R . .
H32C H 0.5192 0.2308 0.6446 0.115 Uiso 1 1 calc R . .
C33 C 0.4582(4) 0.6015(2) 0.5320(4) 0.0526(14) Uani 1 1 d . . .
H33A H 0.4856 0.6196 0.4893 0.063 Uiso 1 1 calc R . .
C34 C 0.3518(4) 0.6171(2) 0.5194(4) 0.0480(13) Uani 1 1 d . . .
C35 C 0.3104(4) 0.5930(2) 0.5834(4) 0.0489(13) Uani 1 1 d . . .
C36 C 0.2083(4) 0.6085(2) 0.5695(4) 0.0516(14) Uani 1 1 d . . .
C37 C 0.1540(4) 0.6477(2) 0.4890(5) 0.0564(15) Uani 1 1 d . . .
H37A H 0.0849 0.6584 0.4782 0.068 Uiso 1 1 calc R . .
C38 C 0.1914(4) 0.6729(2) 0.4227(4) 0.0552(15) Uani 1 1 d . . .
C39 C 0.2919(4) 0.6564(2) 0.4397(4) 0.0540(14) Uani 1 1 d . . .
H39A H 0.3210 0.6722 0.3963 0.065 Uiso 1 1 calc R . .
C40 C 0.1596(4) 0.5818(2) 0.6358(5) 0.0585(15) Uani 1 1 d . . .
C41 C 0.2308(4) 0.5951(3) 0.7595(5) 0.0714(17) Uani 1 1 d . . .
H41A H 0.3037 0.5813 0.7835 0.107 Uiso 1 1 calc R . .
H41B H 0.2006 0.5776 0.8028 0.107 Uiso 1 1 calc R . .
H41C H 0.2333 0.6350 0.7703 0.107 Uiso 1 1 calc R . .
C42 C 0.1505(4) 0.5192(2) 0.6176(5) 0.0665(16) Uani 1 1 d . . .
H42A H 0.1054 0.5114 0.5392 0.100 Uiso 1 1 calc R . .
H42B H 0.1180 0.5028 0.6599 0.100 Uiso 1 1 calc R . .
H42C H 0.2222 0.5037 0.6421 0.100 Uiso 1 1 calc R . .
C43 C 0.0465(4) 0.6034(3) 0.6026(5) 0.0711(17) Uani 1 1 d . . .
H43A H -0.0007 0.5953 0.5248 0.107 Uiso 1 1 calc R . .
H43B H 0.0494 0.6432 0.6143 0.107 Uiso 1 1 calc R . .
H43C H 0.0184 0.5856 0.6476 0.107 Uiso 1 1 calc R . .
C44 C 0.1237(4) 0.7151(2) 0.3369(5) 0.0638(16) Uani 1 1 d . . .
C45 C 0.1758(6) 0.7365(3) 0.2712(6) 0.101(2) Uani 1 1 d . . .
H45A H 0.1942 0.7056 0.2377 0.152 Uiso 1 1 calc R . .
H45B H 0.2412 0.7567 0.3198 0.152 Uiso 1 1 calc R . .
H45C H 0.1259 0.7610 0.2134 0.152 Uiso 1 1 calc R . .
C46 C 0.0940(6) 0.7637(3) 0.3894(6) 0.099(2) Uani 1 1 d . . .
H46A H 0.1596 0.7827 0.4415 0.148 Uiso 1 1 calc R . .
H46B H 0.0560 0.7498 0.4284 0.148 Uiso 1 1 calc R . .
H46C H 0.0476 0.7893 0.3317 0.148 Uiso 1 1 calc R . .
C47 C 0.0172(5) 0.6883(3) 0.2565(6) 0.096(2) Uani 1 1 d . . .
H47A H 0.0312 0.6573 0.2197 0.143 Uiso 1 1 calc R . .
H47B H -0.0281 0.7154 0.2014 0.143 Uiso 1 1 calc R . .
H47C H -0.0198 0.6751 0.2970 0.143 Uiso 1 1 calc R . .

loop_
_atom_site_aniso_label
_atom_site_aniso_U_11
_atom_site_aniso_U_22
_atom_site_aniso_U_33
_atom_site_aniso_U_23
_atom_site_aniso_U_13
_atom_site_aniso_U_12
O1 0.0440(19) 0.057(2) 0.069(2) 0.013(2) 0.0244(18) 0.0090(17)
O2 0.060(2) 0.052(2) 0.073(2) 0.007(2) 0.0356(19) -0.0034(18)
O3 0.226(7) 0.122(5) 0.119(5) -0.028(4) 0.089(5) -0.102(5)
O4 0.126(4) 0.129(5) 0.122(4) 0.004(4) 0.082(4) -0.030(3)
N1 0.040(2) 0.047(3) 0.058(3) 0.003(2) 0.021(2) -0.0029(19)
N2 0.039(2) 0.044(3) 0.061(3) -0.005(2) 0.020(2) -0.002(2)
N3 0.051(3) 0.067(3) 0.053(3) -0.010(3) 0.023(2) -0.008(2)
N4 0.081(4) 0.101(6) 0.072(4) 0.008(4) 0.026(3) -0.016(3)
C1 0.040(3) 0.051(3) 0.053(3) -0.006(3) 0.024(2) -0.003(2)
C2 0.046(3) 0.047(3) 0.052(3) 0.004(3) 0.022(3) 0.001(2)
C3 0.048(3) 0.055(4) 0.064(4) 0.002(3) 0.024(3) 0.003(3)
C4 0.060(4) 0.059(4) 0.072(4) 0.003(3) 0.036(3) 0.009(3)
C5 0.047(3) 0.065(4) 0.070(4) 0.011(3) 0.023(3) 0.008(3)
C6 0.044(3) 0.063(4) 0.055(3) -0.001(3) 0.024(3) 0.000(3)
C7 0.054(3) 0.094(5) 0.072(4) 0.000(4) 0.032(3) -0.007(3)
C8 0.055(4) 0.093(5) 0.070(4) -0.016(4) 0.027(3) -0.018(3)
C9 0.062(4) 0.076(5) 0.063(4) -0.012(3) 0.030(3) -0.008(3)
C10 0.054(3) 0.055(4) 0.050(3) 0.002(3) 0.024(3) 0.002(3)
C11 0.041(3) 0.056(4) 0.057(3) -0.005(3) 0.022(2) 0.000(2)
C12 0.038(3) 0.054(4) 0.051(3) 0.009(3) 0.014(2) 0.002(2)
C13 0.050(3) 0.052(4) 0.060(3) 0.003(3) 0.020(3) 0.004(3)
C14 0.058(3) 0.063(4) 0.066(4) 0.010(3) 0.019(3) -0.002(3)
C15 0.047(3) 0.058(4) 0.064(4) 0.008(3) 0.021(3) -0.007(3)
C16 0.053(3) 0.084(5) 0.061(4) 0.012(4) 0.028(3) 0.010(3)
C17 0.049(3) 0.063(4) 0.059(4) 0.000(3) 0.026(3) 0.002(3)
C18 0.043(3) 0.055(4) 0.057(3) -0.002(3) 0.023(3) -0.003(3)
C19 0.050(3) 0.064(4) 0.051(3) 0.000(3) 0.021(3) -0.001(3)
C20 0.060(3) 0.078(5) 0.068(4) -0.005(3) 0.036(3) -0.010(3)
C21 0.054(3) 0.077(5) 0.065(4) 0.001(4) 0.025(3) -0.009(3)
C22 0.048(3) 0.080(5) 0.070(4) 0.016(4) 0.023(3) -0.015(3)
C23 0.049(3) 0.061(4) 0.065(4) 0.016(3) 0.020(3) 0.000(3)
C24 0.040(3) 0.071(5) 0.055(3) 0.009(3) 0.022(3) -0.002(3)
C25 0.071(4) 0.095(6) 0.075(4) -0.003(4) 0.048(3) -0.018(4)
C26 0.190(8) 0.125(8) 0.134(7) 0.062(6) 0.127(7) 0.084(7)
C27 0.083(5) 0.121(7) 0.139(7) -0.028(6) 0.067(5) -0.020(4)
C28 0.065(4) 0.123(7) 0.076(4) 0.005(4) 0.038(3) 0.013(4)
C29 0.059(3) 0.069(5) 0.081(5) 0.022(4) 0.027(3) -0.001(3)
C30 0.071(4) 0.068(5) 0.113(5) 0.029(4) 0.035(4) -0.007(3)
C31 0.073(4) 0.071(5) 0.107(5) 0.034(4) 0.025(4) 0.010(3)
C32 0.080(4) 0.044(4) 0.097(5) 0.002(4) 0.033(4) -0.002(3)
C33 0.046(3) 0.049(4) 0.060(3) -0.006(3) 0.023(3) -0.008(3)
C34 0.040(3) 0.046(3) 0.051(3) -0.009(3) 0.016(2) -0.001(2)
C35 0.040(3) 0.046(3) 0.054(3) 0.000(3) 0.017(2) -0.001(2)
C36 0.042(3) 0.051(4) 0.059(3) -0.005(3) 0.022(3) -0.002(2)
C37 0.043(3) 0.051(4) 0.068(4) -0.012(3) 0.020(3) 0.001(3)
C38 0.044(3) 0.054(4) 0.058(3) -0.008(3) 0.016(3) -0.002(3)
C39 0.055(3) 0.051(4) 0.054(3) -0.003(3) 0.024(3) 0.000(3)
C40 0.044(3) 0.055(4) 0.074(4) -0.001(3) 0.025(3) 0.002(3)
C41 0.070(4) 0.072(5) 0.077(4) -0.005(3) 0.039(3) 0.002(3)
C42 0.056(3) 0.059(4) 0.088(4) 0.005(3) 0.036(3) 0.002(3)
C43 0.052(3) 0.074(4) 0.091(4) 0.010(4) 0.036(3) 0.004(3)
C44 0.055(3) 0.060(4) 0.069(4) 0.004(3) 0.024(3) 0.008(3)
C45 0.102(5) 0.093(6) 0.106(6) 0.043(5) 0.047(5) 0.031(4)
C46 0.106(5) 0.082(5) 0.093(5) 0.006(4) 0.034(4) 0.028(4)
C47 0.082(4) 0.089(5) 0.081(5) 0.016(4) 0.010(4) 0.018(4)

loop_
_geom_bond_atom_site_label_1
_geom_bond_atom_site_label_2
_geom_bond_distance
_geom_bond_site_symmetry_2
_geom_bond_publ_flag
O1 C35 1.356(6) . ?
O2 C24 1.358(6) . ?
O3 N4 1.199(8) . ?
O4 N4 1.221(7) . ?
N1 C18 1.263(6) . ?
N1 C1 1.467(6) . ?
N2 C33 1.294(6) . ?
N2 C11 1.488(6) . ?
N3 C9 1.325(7) . ?
N3 C10 1.357(7) . ?
N4 C15 1.481(8) . ?
C1 C2 1.507(6) . ?
C1 C11 1.557(7) . ?
C2 C3 1.385(7) . ?
C2 C10 1.415(7) . ?
C3 C4 1.395(7) . ?
C4 C5 1.352(8) . ?
C5 C6 1.393(8) . ?
C6 C7 1.401(8) . ?
C6 C10 1.443(7) . ?
C7 C8 1.358(8) . ?
C8 C9 1.394(7) . ?
C11 C12 1.516(7) . ?
C12 C17 1.379(7) . ?
C12 C13 1.399(7) . ?
C13 C14 1.390(7) . ?
C14 C15 1.349(8) . ?
C15 C16 1.391(8) . ?
C16 C17 1.396(8) . ?
C18 C19 1.441(7) . ?
C19 C24 1.399(8) . ?
C19 C20 1.420(7) . ?
C20 C21 1.388(8) . ?
C21 C22 1.388(8) . ?
C21 C25 1.545(8) . ?
C22 C23 1.394(8) . ?
C23 C24 1.418(8) . ?
C23 C29 1.514(8) . ?
C25 C26 1.494(9) . ?
C25 C27 1.527(9) . ?
C25 C28 1.532(9) . ?
C29 C31 1.544(8) . ?
C29 C32 1.555(9) . ?
C29 C30 1.559(8) . ?
C33 C34 1.477(7) . ?
C34 C35 1.397(7) . ?
C34 C39 1.401(7) . ?
C35 C36 1.413(7) . ?
C36 C37 1.388(7) . ?
C36 C40 1.525(7) . ?
C37 C38 1.394(7) . ?
C38 C39 1.383(7) . ?
C38 C44 1.518(8) . ?
C40 C43 1.532(7) . ?
C40 C42 1.538(8) . ?
C40 C41 1.550(8) . ?
C44 C45 1.501(8) . ?
C44 C47 1.531(8) . ?
C44 C46 1.543(8) . ?
